data_7716931
loop_
_publ_author_name
'Podchorodecka, Pamela'
'Dziuk, B\/la\.zej'
'Junga, Robert'
'Szostak, Roman'
'Szostak, Michal'
'Bisz, Elwira'

_publ_section_title
;
 IPr*Thia -- wingtip-flexible, sterically hindered, modular,
 N,C/S,C-chelating thiazole-donor N-heterocyclic carbene ligands
;
_journal_issue 36
_journal_name_full 'Dalton Transactions'
_journal_page_first 14975
_journal_page_last 14985
_journal_paper_doi 10.1039/D4DT01468E
_journal_volume 53
_journal_year 2024
_chemical_formula_moiety 'C45 H37 Cl2 N3 O Pd S'
_chemical_formula_sum 'C45 H37 Cl2 N3 O Pd S'
_chemical_formula_weight 845.13
_space_group_crystal_system orthorhombic
_space_group_IT_number 61
_space_group_name_Hall '-P 2ac 2ab'
_space_group_name_H-M_alt 'P b c a'
_atom_sites_solution_hydrogens geom
_audit_creation_date 2024-06-14
_audit_creation_method
;
Olex2 1.3
(compiled 2020.11.12 svn.r5f609507 for OlexSys, GUI svn.r6408)
;
_audit_update_record
;
2024-08-26 deposited with the CCDC.	2024-08-29 downloaded from the CCDC.
;
_cell_angle_alpha 90
_cell_angle_beta 90
_cell_angle_gamma 90
_cell_formula_units_Z 8
_cell_length_a 25.3287(3)
_cell_length_b 9.49130(10)
_cell_length_c 35.0477(3)
_cell_measurement_reflns_used 33757
_cell_measurement_temperature 100(2)
_cell_measurement_theta_max 73.156
_cell_measurement_theta_min 3.490
_cell_volume 8425.55(15)
_computing_cell_refinement 'CrysAlisPro 1.171.42.42a (Rigaku OD, 2022)'
_computing_data_collection 'CrysAlisPro 1.171.42.42a (Rigaku OD, 2022)'
_computing_data_reduction 'CrysAlisPro 1.171.42.42a (Rigaku OD, 2022)'
_computing_molecular_graphics 'Olex2 1.3 (Dolomanov et al., 2009)'
_computing_publication_material 'Olex2 1.3 (Dolomanov et al., 2009)'
_computing_structure_refinement 'SHELXL 2014/7 (Sheldrick, 2015)'
_computing_structure_solution 'SHELXL-2014/7 (Sheldrick, 2014)'
_diffrn_ambient_temperature 100.15
_diffrn_detector_area_resol_mean 10.0000
_diffrn_measured_fraction_theta_full 0.995
_diffrn_measured_fraction_theta_max 0.957
_diffrn_measurement_device 'four-circle diffractometer'
_diffrn_measurement_device_type 'XtaLAB Synergy R, DW system, HyPix-Arc 150'
_diffrn_radiation_type CuK\a
_diffrn_radiation_wavelength 1.54184
_diffrn_reflns_av_R_equivalents 0.0200
_diffrn_reflns_av_unetI/netI 0.0177
_diffrn_reflns_Laue_measured_fraction_full 0.995
_diffrn_reflns_Laue_measured_fraction_max 0.957
_diffrn_reflns_limit_h_max 30
_diffrn_reflns_limit_h_min -22
_diffrn_reflns_limit_k_max 8
_diffrn_reflns_limit_k_min -11
_diffrn_reflns_limit_l_max 40
_diffrn_reflns_limit_l_min -43
_diffrn_reflns_number 33757
_diffrn_reflns_point_group_measured_fraction_full 0.995
_diffrn_reflns_point_group_measured_fraction_max 0.957
_diffrn_reflns_theta_full 67.684
_diffrn_reflns_theta_max 73.156
_diffrn_reflns_theta_min 3.490
_exptl_absorpt_coefficient_mu 5.464
_exptl_absorpt_correction_T_max 0.579
_exptl_absorpt_correction_T_min 0.430
_exptl_absorpt_correction_type multi-scan
_exptl_absorpt_process_details
;
SCALE3 ABSPACK (Rigaku Oxford Diffraction, 2015).
;
_exptl_crystal_colour yellow
_exptl_crystal_colour_primary yellow
_exptl_crystal_density_diffrn 1.332
_exptl_crystal_density_method 'not measured'
_exptl_crystal_description plate
_exptl_crystal_F_000 3456
_exptl_crystal_size_max 0.2
_exptl_crystal_size_mid 0.15
_exptl_crystal_size_min 0.1
_refine_diff_density_max 0.453
_refine_diff_density_min -0.683
_refine_diff_density_rms 0.067
_refine_ls_extinction_method none
_refine_ls_goodness_of_fit_ref 1.119
_refine_ls_hydrogen_treatment constr
_refine_ls_matrix_type full
_refine_ls_number_parameters 481
_refine_ls_number_reflns 8078
_refine_ls_number_restraints 0
_refine_ls_restrained_S_all 1.119
_refine_ls_R_factor_all 0.0327
_refine_ls_R_factor_gt 0.0310
_refine_ls_shift/su_max 0.005
_refine_ls_shift/su_mean 0.000
_refine_ls_structure_factor_coef Fsqd
_refine_ls_weighting_details 'w=1/[\s^2^(Fo^2^)+(0.0276P)^2^+13.6357P] where P=(Fo^2^+2Fc^2^)/3'
_refine_ls_weighting_scheme calc
_refine_ls_wR_factor_gt 0.0767
_refine_ls_wR_factor_ref 0.0775
_reflns_Friedel_coverage 0.000
_reflns_number_gt 7670
_reflns_number_total 8078
_reflns_threshold_expression 'I > 2\s(I)'
_cod_data_source_file d4dt01468e2.cif
_cod_data_source_block pdbenzotiazol_auto_a
_cod_depositor_comments 'Adding full bibliography for 7716928--7716932.cif.'
_cod_database_code 7716931
_shelx_shelxl_version_number 2014/7
_shelx_space_group_comment
;
The symmetry employed for this shelxl refinement is uniquely defined
by the following loop, which should always be used as a source of
symmetry information in preference to the above space-group names.
They are only intended as comments.
;
_exptl_absorpt_special_details
;
CrysAlisPro, Agilent Technologies,
Version 1.171.37.33c (release 11-04-2014 CrysAlis171 .NET)
(compiled Apr 11 2014,15:12:41)
Empirical absorption correction using spherical harmonics,
 implemented in SCALE3 ABSPACK scaling algorithm.
;
_olex2_refinement_description
;
1. Fixed Uiso
 At 1.2 times of:
  All C(H) groups
 At 1.5 times of:
  All C(H,H,H) groups
2.a Ternary CH refined with riding coordinates:
 C19(H19), C33(H33)
2.b Aromatic/amide H refined with riding coordinates:
 C7(H7), C8(H8), C9(H9), C10(H10), C15(H15), C17(H17), C21(H21), C22(H22),
 C23(H23), C24(H24), C25(H25), C27(H27), C28(H28), C29(H29), C30(H30), C31(H31),
  C35(H35), C36(H36), C37(H37), C38(H38), C39(H39), C41(H41), C42(H42),
 C43(H43), C44(H44), C45(H45)
2.c Idealised Me refined as rotating group:
 C11(H11A,H11B,H11C), C12(H12A,H12B,H12C), C32(H32A,H32B,H32C)
;
_smtbx_masks_void_probe_radius 1.2
_smtbx_masks_void_truncation_radius 1.2
_olex2_submission_special_instructions 'No special instructions were received'

loop_
_space_group_symop_operation_xyz
'x, y, z'
'-x+1/2, -y, z+1/2'
'-x, y+1/2, -z+1/2'
'x+1/2, -y+1/2, -z'
'-x, -y, -z'
'x-1/2, y, -z-1/2'
'x, -y-1/2, z-1/2'
'-x-1/2, y-1/2, z'

loop_
_atom_site_label
_atom_site_type_symbol
_atom_site_fract_x
_atom_site_fract_y
_atom_site_fract_z
_atom_site_U_iso_or_equiv
_atom_site_adp_type
_atom_site_occupancy
_atom_site_site_symmetry_order
_atom_site_calc_flag
_atom_site_refinement_flags_posn
_atom_site_refinement_flags_adp
_atom_site_refinement_flags_occupancy
_atom_site_disorder_assembly
_atom_site_disorder_group
Pd1 Pd 0.55036(2) 0.58476(2) 0.63435(2) 0.01676(6) Uani 1 1 d . . . . .
Cl1 Cl 0.63043(2) 0.45982(6) 0.63678(2) 0.02477(13) Uani 1 1 d . . . . .
Cl2 Cl 0.50709(2) 0.37636(6) 0.63101(2) 0.02704(13) Uani 1 1 d . . . . .
S1 S 0.56650(2) 1.04526(6) 0.66021(2) 0.02281(13) Uani 1 1 d . . . . .
N1 N 0.49346(8) 0.8366(2) 0.64540(6) 0.0179(4) Uani 1 1 d . . . . .
N2 N 0.43221(8) 0.6818(2) 0.64047(5) 0.0172(4) Uani 1 1 d . . . . .
N3 N 0.58172(8) 0.7881(2) 0.63784(5) 0.0186(4) Uani 1 1 d . . . . .
O1 O 0.30487(7) 0.21210(18) 0.61589(5) 0.0253(4) Uani 1 1 d . . . . .
C1 C 0.48503(10) 0.6953(3) 0.63909(6) 0.0187(5) Uani 1 1 d . . . . .
C2 C 0.44579(9) 0.9102(3) 0.64947(7) 0.0204(5) Uani 1 1 d . . . . .
C3 C 0.40765(9) 0.8134(2) 0.64655(7) 0.0191(5) Uani 1 1 d . . . . .
C4 C 0.54561(9) 0.8804(3) 0.64668(7) 0.0191(5) Uani 1 1 d . . . . .
C5 C 0.63204(9) 0.8484(3) 0.63991(7) 0.0206(5) Uani 1 1 d . . . . .
C6 C 0.63112(10) 0.9885(3) 0.65270(7) 0.0213(5) Uani 1 1 d . . . . .
C7 C 0.67710(10) 1.0674(3) 0.65770(7) 0.0263(5) Uani 1 1 d . . . . .
H7 H 0.6759 1.1617 0.6667 0.032 Uiso 1 1 calc R U . . .
C8 C 0.72438(10) 1.0023(3) 0.64899(8) 0.0304(6) Uani 1 1 d . . . . .
H8 H 0.7566 1.0515 0.6529 0.036 Uiso 1 1 calc R U . . .
C9 C 0.72554(11) 0.8649(3) 0.63445(8) 0.0325(6) Uani 1 1 d . . . . .
H9 H 0.7585 0.8241 0.6277 0.039 Uiso 1 1 calc R U . . .
C10 C 0.67992(10) 0.7875(3) 0.62977(8) 0.0271(6) Uani 1 1 d . . . . .
H10 H 0.6812 0.6945 0.6198 0.033 Uiso 1 1 calc R U . . .
C11 C 0.44145(10) 1.0668(3) 0.65231(9) 0.0282(6) Uani 1 1 d . . . . .
H11A H 0.4041 1.0941 0.6520 0.042 Uiso 1 1 calc R U . . .
H11B H 0.4597 1.1104 0.6307 0.042 Uiso 1 1 calc R U . . .
H11C H 0.4577 1.0987 0.6762 0.042 Uiso 1 1 calc R U . . .
C12 C 0.34939(9) 0.8323(3) 0.64725(8) 0.0230(5) Uani 1 1 d . . . . .
H12A H 0.3394 0.9071 0.6294 0.035 Uiso 1 1 calc R U . . .
H12B H 0.3382 0.8581 0.6731 0.035 Uiso 1 1 calc R U . . .
H12C H 0.3322 0.7440 0.6397 0.035 Uiso 1 1 calc R U . . .
C13 C 0.40166(9) 0.5536(3) 0.63491(7) 0.0186(5) Uani 1 1 d . . . . .
C14 C 0.38265(9) 0.4828(2) 0.66680(6) 0.0169(5) Uani 1 1 d . . . . .
C15 C 0.34983(9) 0.3669(2) 0.66089(7) 0.0176(5) Uani 1 1 d . . . . .
H15 H 0.3362 0.3168 0.6822 0.021 Uiso 1 1 calc R U . . .
C16 C 0.33687(9) 0.3240(2) 0.62437(7) 0.0191(5) Uani 1 1 d . . . . .
C17 C 0.35754(10) 0.3948(3) 0.59278(7) 0.0215(5) Uani 1 1 d . . . . .
H17 H 0.3492 0.3630 0.5678 0.026 Uiso 1 1 calc R U . . .
C18 C 0.38995(10) 0.5108(3) 0.59755(7) 0.0214(5) Uani 1 1 d . . . . .
C19 C 0.39771(9) 0.5268(2) 0.70761(6) 0.0177(5) Uani 1 1 d . . . . .
H19 H 0.4312 0.5821 0.7056 0.021 Uiso 1 1 calc R U . . .
C20 C 0.41014(9) 0.3958(2) 0.73173(6) 0.0181(5) Uani 1 1 d . . . . .
C21 C 0.37376(10) 0.3350(3) 0.75659(7) 0.0212(5) Uani 1 1 d . . . . .
H21 H 0.3407 0.3798 0.7608 0.025 Uiso 1 1 calc R U . . .
C22 C 0.38524(11) 0.2093(3) 0.77528(7) 0.0248(5) Uani 1 1 d . . . . .
H22 H 0.3599 0.1682 0.7918 0.030 Uiso 1 1 calc R U . . .
C23 C 0.43345(11) 0.1443(3) 0.76978(7) 0.0270(6) Uani 1 1 d . . . . .
H23 H 0.4411 0.0579 0.7823 0.032 Uiso 1 1 calc R U . . .
C24 C 0.47061(10) 0.2056(3) 0.74598(8) 0.0282(6) Uani 1 1 d . . . . .
H24 H 0.5041 0.1622 0.7426 0.034 Uiso 1 1 calc R U . . .
C25 C 0.45909(10) 0.3305(3) 0.72701(7) 0.0238(5) Uani 1 1 d . . . . .
H25 H 0.4848 0.3717 0.7107 0.029 Uiso 1 1 calc R U . . .
C26 C 0.35684(9) 0.6236(3) 0.72598(6) 0.0190(5) Uani 1 1 d . . . . .
C27 C 0.37360(11) 0.7415(3) 0.74636(7) 0.0255(5) Uani 1 1 d . . . . .
H27 H 0.4102 0.7621 0.7478 0.031 Uiso 1 1 calc R U . . .
C28 C 0.33771(11) 0.8293(3) 0.76460(8) 0.0297(6) Uani 1 1 d . . . . .
H28 H 0.3500 0.9090 0.7784 0.036 Uiso 1 1 calc R U . . .
C29 C 0.28405(11) 0.8015(3) 0.76280(7) 0.0279(6) Uani 1 1 d . . . . .
H29 H 0.2595 0.8618 0.7752 0.034 Uiso 1 1 calc R U . . .
C30 C 0.26671(10) 0.6844(3) 0.74266(7) 0.0256(5) Uani 1 1 d . . . . .
H30 H 0.2300 0.6641 0.7414 0.031 Uiso 1 1 calc R U . . .
C31 C 0.30254(10) 0.5968(3) 0.72432(7) 0.0218(5) Uani 1 1 d . . . . .
H31 H 0.2900 0.5175 0.7105 0.026 Uiso 1 1 calc R U . . .
C32 C 0.27590(10) 0.1523(3) 0.64666(7) 0.0244(5) Uani 1 1 d . . . . .
H32A H 0.2515 0.0808 0.6368 0.037 Uiso 1 1 calc R U . . .
H32B H 0.2558 0.2264 0.6596 0.037 Uiso 1 1 calc R U . . .
H32C H 0.3004 0.1084 0.6648 0.037 Uiso 1 1 calc R U . . .
C33 C 0.41197(12) 0.5910(3) 0.56314(7) 0.0273(6) Uani 1 1 d . . . . .
H33 H 0.4488 0.6199 0.5698 0.033 Uiso 1 1 calc R U . . .
C34 C 0.41567(13) 0.4969(3) 0.52781(7) 0.0330(7) Uani 1 1 d . . . . .
C35 C 0.45231(13) 0.3875(3) 0.52792(8) 0.0376(7) Uani 1 1 d . . . . .
H35 H 0.4746 0.3746 0.5495 0.045 Uiso 1 1 calc R U . . .
C36 C 0.45676(16) 0.2968(4) 0.49692(9) 0.0492(9) Uani 1 1 d . . . . .
H36 H 0.4816 0.2219 0.4974 0.059 Uiso 1 1 calc R U . . .
C37 C 0.4249(2) 0.3162(4) 0.46540(9) 0.0680(13) Uani 1 1 d . . . . .
H37 H 0.4278 0.2548 0.4441 0.082 Uiso 1 1 calc R U . . .
C38 C 0.3890(2) 0.4241(4) 0.46486(10) 0.0833(18) Uani 1 1 d . . . . .
H38 H 0.3672 0.4378 0.4431 0.100 Uiso 1 1 calc R U . . .
C39 C 0.38420(19) 0.5138(4) 0.49604(9) 0.0597(12) Uani 1 1 d . . . . .
H39 H 0.3589 0.5877 0.4954 0.072 Uiso 1 1 calc R U . . .
C40 C 0.38035(14) 0.7267(3) 0.55666(7) 0.0351(7) Uani 1 1 d . . . . .
C41 C 0.32565(14) 0.7283(3) 0.55589(8) 0.0407(7) Uani 1 1 d . . . . .
H41 H 0.3068 0.6429 0.5597 0.049 Uiso 1 1 calc R U . . .
C42 C 0.29773(16) 0.8532(4) 0.54963(9) 0.0517(9) Uani 1 1 d . . . . .
H42 H 0.2602 0.8524 0.5489 0.062 Uiso 1 1 calc R U . . .
C43 C 0.32504(18) 0.9777(4) 0.54457(10) 0.0560(10) Uani 1 1 d . . . . .
H43 H 0.3062 1.0630 0.5405 0.067 Uiso 1 1 calc R U . . .
C44 C 0.37878(19) 0.9792(3) 0.54530(10) 0.0548(10) Uani 1 1 d . . . . .
H44 H 0.3972 1.0654 0.5418 0.066 Uiso 1 1 calc R U . . .
C45 C 0.40721(16) 0.8530(3) 0.55131(9) 0.0439(8) Uani 1 1 d . . . . .
H45 H 0.4447 0.8545 0.5517 0.053 Uiso 1 1 calc R U . . .

loop_
_atom_site_aniso_label
_atom_site_aniso_U_11
_atom_site_aniso_U_22
_atom_site_aniso_U_33
_atom_site_aniso_U_23
_atom_site_aniso_U_13
_atom_site_aniso_U_12
Pd1 0.01773(9) 0.01398(9) 0.01856(9) -0.00031(6) 0.00168(6) 0.00012(6)
Cl1 0.0223(3) 0.0219(3) 0.0301(3) 0.0005(2) -0.0009(2) 0.0051(2)
Cl2 0.0262(3) 0.0143(3) 0.0406(3) -0.0038(2) 0.0087(3) -0.0021(2)
S1 0.0214(3) 0.0171(3) 0.0300(3) -0.0042(2) 0.0019(2) -0.0045(2)
N1 0.0182(10) 0.0135(9) 0.0219(10) -0.0008(8) 0.0027(8) -0.0021(8)
N2 0.0172(9) 0.0139(9) 0.0206(9) -0.0019(8) 0.0027(8) -0.0029(8)
N3 0.0189(10) 0.0195(10) 0.0175(9) -0.0011(8) -0.0014(8) -0.0005(8)
O1 0.0280(9) 0.0223(9) 0.0255(9) -0.0032(7) 0.0010(7) -0.0108(7)
C1 0.0219(12) 0.0172(11) 0.0170(11) -0.0003(9) 0.0016(9) -0.0013(9)
C2 0.0190(12) 0.0182(12) 0.0239(12) -0.0013(10) 0.0034(9) 0.0022(9)
C3 0.0204(12) 0.0154(11) 0.0215(11) -0.0019(9) 0.0033(9) 0.0001(9)
C4 0.0210(12) 0.0188(12) 0.0176(11) -0.0019(9) 0.0001(9) -0.0041(9)
C5 0.0174(11) 0.0240(12) 0.0205(11) 0.0044(10) -0.0033(9) -0.0030(10)
C6 0.0209(12) 0.0229(12) 0.0202(11) 0.0035(10) 0.0001(9) 0.0000(10)
C7 0.0271(13) 0.0248(13) 0.0269(13) 0.0028(11) -0.0037(10) -0.0094(11)
C8 0.0204(13) 0.0316(15) 0.0390(15) 0.0079(12) -0.0058(11) -0.0091(11)
C9 0.0188(13) 0.0334(15) 0.0453(17) 0.0063(13) -0.0024(11) 0.0001(11)
C10 0.0218(13) 0.0230(13) 0.0365(14) 0.0036(11) -0.0017(11) 0.0013(10)
C11 0.0232(13) 0.0133(12) 0.0480(17) -0.0065(11) 0.0029(12) -0.0001(10)
C12 0.0193(12) 0.0168(12) 0.0330(13) -0.0008(10) 0.0036(10) -0.0012(10)
C13 0.0171(11) 0.0165(11) 0.0222(12) -0.0026(9) 0.0025(9) -0.0030(9)
C14 0.0158(11) 0.0157(11) 0.0191(11) -0.0019(9) 0.0008(9) 0.0008(9)
C15 0.0188(11) 0.0152(11) 0.0188(11) 0.0007(9) 0.0019(9) -0.0007(9)
C16 0.0188(11) 0.0151(11) 0.0234(12) -0.0017(9) -0.0003(9) -0.0026(9)
C17 0.0278(13) 0.0193(12) 0.0174(11) -0.0026(9) -0.0009(10) -0.0022(10)
C18 0.0251(12) 0.0202(12) 0.0190(11) -0.0002(9) 0.0033(10) -0.0003(10)
C19 0.0172(11) 0.0182(11) 0.0177(11) -0.0021(9) 0.0006(9) -0.0021(9)
C20 0.0220(12) 0.0148(11) 0.0176(11) -0.0041(9) -0.0044(9) 0.0003(9)
C21 0.0231(12) 0.0200(12) 0.0206(12) -0.0010(9) 0.0005(9) 0.0012(10)
C22 0.0318(13) 0.0233(13) 0.0192(12) 0.0010(10) 0.0001(10) -0.0005(11)
C23 0.0355(14) 0.0238(13) 0.0216(12) 0.0007(10) -0.0087(11) 0.0034(11)
C24 0.0223(13) 0.0324(14) 0.0299(13) -0.0041(11) -0.0064(10) 0.0057(11)
C25 0.0197(12) 0.0278(13) 0.0240(12) -0.0012(10) -0.0018(10) -0.0006(10)
C26 0.0232(12) 0.0184(11) 0.0153(11) 0.0020(9) 0.0005(9) 0.0020(10)
C27 0.0269(13) 0.0246(13) 0.0249(12) -0.0041(10) -0.0023(10) -0.0001(11)
C28 0.0381(15) 0.0225(13) 0.0285(13) -0.0071(11) -0.0026(12) 0.0040(11)
C29 0.0352(14) 0.0269(13) 0.0216(12) -0.0012(10) 0.0021(11) 0.0115(12)
C30 0.0233(12) 0.0302(14) 0.0234(12) 0.0033(11) 0.0022(10) 0.0043(11)
C31 0.0244(12) 0.0217(12) 0.0192(11) -0.0005(9) -0.0014(10) 0.0012(10)
C32 0.0205(12) 0.0207(12) 0.0320(13) 0.0005(10) 0.0029(10) -0.0034(10)
C33 0.0440(16) 0.0181(12) 0.0197(12) -0.0025(10) 0.0079(11) -0.0060(11)
C34 0.0603(19) 0.0179(13) 0.0209(13) 0.0004(10) 0.0127(12) -0.0087(13)
C35 0.0524(19) 0.0337(16) 0.0268(14) -0.0047(12) 0.0147(13) -0.0079(14)
C36 0.083(3) 0.0320(16) 0.0329(16) -0.0012(14) 0.0247(17) -0.0022(16)
C37 0.153(4) 0.0294(17) 0.0221(15) -0.0046(13) 0.012(2) 0.001(2)
C38 0.187(6) 0.041(2) 0.0215(16) -0.0086(15) -0.020(2) 0.025(3)
C39 0.125(4) 0.0329(17) 0.0213(15) 0.0017(13) -0.0081(18) 0.014(2)
C40 0.067(2) 0.0222(13) 0.0161(12) -0.0003(10) 0.0071(13) -0.0042(14)
C41 0.056(2) 0.0381(17) 0.0279(15) 0.0024(13) -0.0062(14) 0.0047(15)
C42 0.070(2) 0.048(2) 0.0367(17) 0.0026(15) -0.0048(16) 0.0140(19)
C43 0.088(3) 0.046(2) 0.0336(17) 0.0017(15) 0.0087(18) 0.021(2)
C44 0.105(3) 0.0209(15) 0.0382(18) 0.0030(13) 0.0190(19) -0.0023(18)
C45 0.073(2) 0.0263(15) 0.0330(16) 0.0001(12) 0.0186(15) -0.0041(15)

loop_
_atom_type_symbol
_atom_type_description
_atom_type_scat_dispersion_real
_atom_type_scat_dispersion_imag
_atom_type_scat_source
C C 0.0181 0.0091 'International Tables Vol C Tables 4.2.6.8 and 6.1.1.4'
H H 0.0000 0.0000 'International Tables Vol C Tables 4.2.6.8 and 6.1.1.4'
Cl Cl 0.3639 0.7018 'International Tables Vol C Tables 4.2.6.8 and 6.1.1.4'
N N 0.0311 0.0180 'International Tables Vol C Tables 4.2.6.8 and 6.1.1.4'
O O 0.0492 0.0322 'International Tables Vol C Tables 4.2.6.8 and 6.1.1.4'
Pd Pd 0.1215 3.9337 'International Tables Vol C Tables 4.2.6.8 and 6.1.1.4'
S S 0.3331 0.5567 'International Tables Vol C Tables 4.2.6.8 and 6.1.1.4'

loop_
_geom_angle_atom_site_label_1
_geom_angle_atom_site_label_2
_geom_angle_atom_site_label_3
_geom_angle
_geom_angle_site_symmetry_1
_geom_angle_site_symmetry_3
_geom_angle_publ_flag
Cl2 Pd1 Cl1 88.78(2) . . ?
N3 Pd1 Cl1 97.80(6) . . ?
N3 Pd1 Cl2 173.38(6) . . ?
C1 Pd1 Cl1 172.77(7) . . ?
C1 Pd1 Cl2 93.62(7) . . ?
C1 Pd1 N3 79.77(9) . . ?
C4 S1 C6 88.05(12) . . ?
C1 N1 C2 111.6(2) . . ?
C1 N1 C4 116.5(2) . . ?
C4 N1 C2 131.9(2) . . ?
C1 N2 C3 111.05(19) . . ?
C1 N2 C13 127.2(2) . . ?
C3 N2 C13 121.73(19) . . ?
C4 N3 Pd1 111.58(16) . . ?
C4 N3 C5 110.6(2) . . ?
C5 N3 Pd1 136.62(17) . . ?
C16 O1 C32 116.78(19) . . ?
N1 C1 Pd1 113.77(17) . . ?
N2 C1 Pd1 142.12(18) . . ?
N2 C1 N1 104.0(2) . . ?
N1 C2 C11 124.5(2) . . ?
C3 C2 N1 105.8(2) . . ?
C3 C2 C11 129.5(2) . . ?
N2 C3 C12 123.1(2) . . ?
C2 C3 N2 107.5(2) . . ?
C2 C3 C12 129.3(2) . . ?
N1 C4 S1 125.14(18) . . ?
N3 C4 S1 117.48(18) . . ?
N3 C4 N1 117.4(2) . . ?
N3 C5 C6 112.9(2) . . ?
C10 C5 N3 127.7(2) . . ?
C10 C5 C6 119.3(2) . . ?
C5 C6 S1 110.89(18) . . ?
C7 C6 S1 126.8(2) . . ?
C7 C6 C5 122.3(2) . . ?
C6 C7 H7 121.4 . . ?
C8 C7 C6 117.1(2) . . ?
C8 C7 H7 121.4 . . ?
C7 C8 H8 119.5 . . ?
C7 C8 C9 121.0(2) . . ?
C9 C8 H8 119.5 . . ?
C8 C9 H9 119.3 . . ?
C10 C9 C8 121.5(3) . . ?
C10 C9 H9 119.3 . . ?
C5 C10 H10 120.7 . . ?
C9 C10 C5 118.6(3) . . ?
C9 C10 H10 120.7 . . ?
C2 C11 H11A 109.5 . . ?
C2 C11 H11B 109.5 . . ?
C2 C11 H11C 109.5 . . ?
H11A C11 H11B 109.5 . . ?
H11A C11 H11C 109.5 . . ?
H11B C11 H11C 109.5 . . ?
C3 C12 H12A 109.5 . . ?
C3 C12 H12B 109.5 . . ?
C3 C12 H12C 109.5 . . ?
H12A C12 H12B 109.5 . . ?
H12A C12 H12C 109.5 . . ?
H12B C12 H12C 109.5 . . ?
C14 C13 N2 118.7(2) . . ?
C14 C13 C18 122.5(2) . . ?
C18 C13 N2 118.7(2) . . ?
C13 C14 C15 117.9(2) . . ?
C13 C14 C19 122.1(2) . . ?
C15 C14 C19 120.0(2) . . ?
C14 C15 H15 119.6 . . ?
C16 C15 C14 120.7(2) . . ?
C16 C15 H15 119.6 . . ?
O1 C16 C15 124.7(2) . . ?
O1 C16 C17 115.0(2) . . ?
C15 C16 C17 120.2(2) . . ?
C16 C17 H17 119.7 . . ?
C18 C17 C16 120.6(2) . . ?
C18 C17 H17 119.7 . . ?
C13 C18 C33 120.9(2) . . ?
C17 C18 C13 118.0(2) . . ?
C17 C18 C33 121.1(2) . . ?
C14 C19 H19 106.8 . . ?
C20 C19 C14 110.07(18) . . ?
C20 C19 H19 106.8 . . ?
C26 C19 C14 112.79(19) . . ?
C26 C19 H19 106.8 . . ?
C26 C19 C20 113.20(19) . . ?
C21 C20 C19 123.0(2) . . ?
C21 C20 C25 118.5(2) . . ?
C25 C20 C19 118.4(2) . . ?
C20 C21 H21 119.6 . . ?
C22 C21 C20 120.8(2) . . ?
C22 C21 H21 119.6 . . ?
C21 C22 H22 119.9 . . ?
C23 C22 C21 120.1(2) . . ?
C23 C22 H22 119.9 . . ?
C22 C23 H23 120.1 . . ?
C22 C23 C24 119.8(2) . . ?
C24 C23 H23 120.1 . . ?
C23 C24 H24 119.9 . . ?
C23 C24 C25 120.2(2) . . ?
C25 C24 H24 119.9 . . ?
C20 C25 H25 119.7 . . ?
C24 C25 C20 120.6(2) . . ?
C24 C25 H25 119.7 . . ?
C27 C26 C19 119.5(2) . . ?
C27 C26 C31 117.8(2) . . ?
C31 C26 C19 122.6(2) . . ?
C26 C27 H27 119.4 . . ?
C28 C27 C26 121.2(2) . . ?
C28 C27 H27 119.4 . . ?
C27 C28 H28 119.8 . . ?
C29 C28 C27 120.4(3) . . ?
C29 C28 H28 119.8 . . ?
C28 C29 H29 120.5 . . ?
C28 C29 C30 119.1(2) . . ?
C30 C29 H29 120.5 . . ?
C29 C30 H30 119.7 . . ?
C29 C30 C31 120.6(2) . . ?
C31 C30 H30 119.7 . . ?
C26 C31 H31 119.5 . . ?
C30 C31 C26 120.9(2) . . ?
C30 C31 H31 119.5 . . ?
O1 C32 H32A 109.5 . . ?
O1 C32 H32B 109.5 . . ?
O1 C32 H32C 109.5 . . ?
H32A C32 H32B 109.5 . . ?
H32A C32 H32C 109.5 . . ?
H32B C32 H32C 109.5 . . ?
C18 C33 H33 107.0 . . ?
C18 C33 C40 110.1(2) . . ?
C34 C33 C18 111.7(2) . . ?
C34 C33 H33 107.0 . . ?
C34 C33 C40 113.7(2) . . ?
C40 C33 H33 107.0 . . ?
C35 C34 C33 118.3(3) . . ?
C39 C34 C33 123.4(3) . . ?
C39 C34 C35 118.3(3) . . ?
C34 C35 H35 119.6 . . ?
C36 C35 C34 120.9(3) . . ?
C36 C35 H35 119.6 . . ?
C35 C36 H36 120.2 . . ?
C37 C36 C35 119.7(3) . . ?
C37 C36 H36 120.2 . . ?
C36 C37 H37 120.0 . . ?
C38 C37 C36 120.0(3) . . ?
C38 C37 H37 120.0 . . ?
C37 C38 H38 119.9 . . ?
C37 C38 C39 120.3(4) . . ?
C39 C38 H38 119.9 . . ?
C34 C39 C38 120.9(4) . . ?
C34 C39 H39 119.6 . . ?
C38 C39 H39 119.6 . . ?
C41 C40 C33 122.3(3) . . ?
C41 C40 C45 118.5(3) . . ?
C45 C40 C33 119.2(3) . . ?
C40 C41 H41 119.4 . . ?
C40 C41 C42 121.2(3) . . ?
C42 C41 H41 119.4 . . ?
C41 C42 H42 120.2 . . ?
C43 C42 C41 119.5(4) . . ?
C43 C42 H42 120.2 . . ?
C42 C43 H43 119.8 . . ?
C44 C43 C42 120.5(4) . . ?
C44 C43 H43 119.8 . . ?
C43 C44 H44 119.9 . . ?
C43 C44 C45 120.2(3) . . ?
C45 C44 H44 119.9 . . ?
C40 C45 C44 120.1(4) . . ?
C40 C45 H45 120.0 . . ?
C44 C45 H45 120.0 . . ?

loop_
_geom_bond_atom_site_label_1
_geom_bond_atom_site_label_2
_geom_bond_distance
_geom_bond_site_symmetry_2
_geom_bond_publ_flag
Pd1 Cl1 2.3508(6) . ?
Pd1 Cl2 2.2643(6) . ?
Pd1 N3 2.091(2) . ?
Pd1 C1 1.966(2) . ?
S1 C4 1.718(2) . ?
S1 C6 1.743(3) . ?
N1 C1 1.376(3) . ?
N1 C2 1.402(3) . ?
N1 C4 1.385(3) . ?
N2 C1 1.345(3) . ?
N2 C3 1.412(3) . ?
N2 C13 1.455(3) . ?
N3 C4 1.304(3) . ?
N3 C5 1.399(3) . ?
O1 C16 1.369(3) . ?
O1 C32 1.423(3) . ?
C2 C3 1.337(3) . ?
C2 C11 1.493(3) . ?
C3 C12 1.487(3) . ?
C5 C6 1.404(4) . ?
C5 C10 1.390(4) . ?
C6 C7 1.395(3) . ?
C7 H7 0.9500 . ?
C7 C8 1.382(4) . ?
C8 H8 0.9500 . ?
C8 C9 1.401(4) . ?
C9 H9 0.9500 . ?
C9 C10 1.379(4) . ?
C10 H10 0.9500 . ?
C11 H11A 0.9800 . ?
C11 H11B 0.9800 . ?
C11 H11C 0.9800 . ?
C12 H12A 0.9800 . ?
C12 H12B 0.9800 . ?
C12 H12C 0.9800 . ?
C13 C14 1.390(3) . ?
C13 C18 1.403(3) . ?
C14 C15 1.395(3) . ?
C14 C19 1.538(3) . ?
C15 H15 0.9500 . ?
C15 C16 1.383(3) . ?
C16 C17 1.397(3) . ?
C17 H17 0.9500 . ?
C17 C18 1.383(3) . ?
C18 C33 1.531(3) . ?
C19 H19 1.0000 . ?
C19 C20 1.536(3) . ?
C19 C26 1.527(3) . ?
C20 C21 1.394(3) . ?
C20 C25 1.396(3) . ?
C21 H21 0.9500 . ?
C21 C22 1.391(3) . ?
C22 H22 0.9500 . ?
C22 C23 1.382(4) . ?
C23 H23 0.9500 . ?
C23 C24 1.386(4) . ?
C24 H24 0.9500 . ?
C24 C25 1.390(4) . ?
C25 H25 0.9500 . ?
C26 C27 1.393(3) . ?
C26 C31 1.400(3) . ?
C27 H27 0.9500 . ?
C27 C28 1.390(4) . ?
C28 H28 0.9500 . ?
C28 C29 1.386(4) . ?
C29 H29 0.9500 . ?
C29 C30 1.388(4) . ?
C30 H30 0.9500 . ?
C30 C31 1.389(3) . ?
C31 H31 0.9500 . ?
C32 H32A 0.9800 . ?
C32 H32B 0.9800 . ?
C32 H32C 0.9800 . ?
C33 H33 1.0000 . ?
C33 C34 1.530(3) . ?
C33 C40 1.533(4) . ?
C34 C35 1.393(4) . ?
C34 C39 1.379(5) . ?
C35 H35 0.9500 . ?
C35 C36 1.391(4) . ?
C36 H36 0.9500 . ?
C36 C37 1.381(6) . ?
C37 H37 0.9500 . ?
C37 C38 1.370(6) . ?
C38 H38 0.9500 . ?
C38 C39 1.390(5) . ?
C39 H39 0.9500 . ?
C40 C41 1.386(5) . ?
C40 C45 1.392(4) . ?
C41 H41 0.9500 . ?
C41 C42 1.398(5) . ?
C42 H42 0.9500 . ?
C42 C43 1.381(6) . ?
C43 H43 0.9500 . ?
C43 C44 1.361(6) . ?
C44 H44 0.9500 . ?
C44 C45 1.414(5) . ?
C45 H45 0.9500 . ?

loop_
_geom_torsion_atom_site_label_1
_geom_torsion_atom_site_label_2
_geom_torsion_atom_site_label_3
_geom_torsion_atom_site_label_4
_geom_torsion
_geom_torsion_site_symmetry_1
_geom_torsion_site_symmetry_2
_geom_torsion_site_symmetry_3
_geom_torsion_site_symmetry_4
_geom_torsion_publ_flag
Pd1 N3 C4 S1 167.04(12) . . . . ?
Pd1 N3 C4 N1 -11.3(3) . . . . ?
Pd1 N3 C5 C6 -162.78(17) . . . . ?
Pd1 N3 C5 C10 19.6(4) . . . . ?
S1 C6 C7 C8 -178.2(2) . . . . ?
N1 C2 C3 N2 -0.4(3) . . . . ?
N1 C2 C3 C12 -177.5(2) . . . . ?
N2 C13 C14 C15 174.8(2) . . . . ?
N2 C13 C14 C19 -6.6(3) . . . . ?
N2 C13 C18 C17 -175.2(2) . . . . ?
N2 C13 C18 C33 4.2(4) . . . . ?
N3 C5 C6 S1 -2.3(3) . . . . ?
N3 C5 C6 C7 178.5(2) . . . . ?
N3 C5 C10 C9 -179.3(2) . . . . ?
O1 C16 C17 C18 179.3(2) . . . . ?
C1 N1 C2 C3 1.4(3) . . . . ?
C1 N1 C2 C11 -173.0(2) . . . . ?
C1 N1 C4 S1 -171.06(18) . . . . ?
C1 N1 C4 N3 7.1(3) . . . . ?
C1 N2 C3 C2 -0.8(3) . . . . ?
C1 N2 C3 C12 176.6(2) . . . . ?
C1 N2 C13 C14 100.7(3) . . . . ?
C1 N2 C13 C18 -83.0(3) . . . . ?
C2 N1 C1 Pd1 -178.60(16) . . . . ?
C2 N1 C1 N2 -1.8(3) . . . . ?
C2 N1 C4 S1 8.8(4) . . . . ?
C2 N1 C4 N3 -173.0(2) . . . . ?
C3 N2 C1 Pd1 176.7(2) . . . . ?
C3 N2 C1 N1 1.6(3) . . . . ?
C3 N2 C13 C14 -82.4(3) . . . . ?
C3 N2 C13 C18 94.0(3) . . . . ?
C4 S1 C6 C5 0.78(19) . . . . ?
C4 S1 C6 C7 179.9(2) . . . . ?
C4 N1 C1 Pd1 1.3(3) . . . . ?
C4 N1 C1 N2 178.07(19) . . . . ?
C4 N1 C2 C3 -178.5(2) . . . . ?
C4 N1 C2 C11 7.1(4) . . . . ?
C4 N3 C5 C6 3.1(3) . . . . ?
C4 N3 C5 C10 -174.5(2) . . . . ?
C5 N3 C4 S1 -2.6(3) . . . . ?
C5 N3 C4 N1 179.1(2) . . . . ?
C5 C6 C7 C8 0.9(4) . . . . ?
C6 S1 C4 N1 179.2(2) . . . . ?
C6 S1 C4 N3 1.1(2) . . . . ?
C6 C5 C10 C9 3.3(4) . . . . ?
C6 C7 C8 C9 2.3(4) . . . . ?
C7 C8 C9 C10 -2.7(4) . . . . ?
C8 C9 C10 C5 -0.2(4) . . . . ?
C10 C5 C6 S1 175.50(19) . . . . ?
C10 C5 C6 C7 -3.7(4) . . . . ?
C11 C2 C3 N2 173.6(3) . . . . ?
C11 C2 C3 C12 -3.5(5) . . . . ?
C13 N2 C1 Pd1 -6.0(4) . . . . ?
C13 N2 C1 N1 178.8(2) . . . . ?
C13 N2 C3 C2 -178.2(2) . . . . ?
C13 N2 C3 C12 -0.9(3) . . . . ?
C13 C14 C15 C16 0.2(3) . . . . ?
C13 C14 C19 C20 -136.8(2) . . . . ?
C13 C14 C19 C26 95.7(3) . . . . ?
C13 C18 C33 C34 154.9(3) . . . . ?
C13 C18 C33 C40 -77.7(3) . . . . ?
C14 C13 C18 C17 1.0(4) . . . . ?
C14 C13 C18 C33 -179.6(2) . . . . ?
C14 C15 C16 O1 -179.8(2) . . . . ?
C14 C15 C16 C17 1.4(4) . . . . ?
C14 C19 C20 C21 -98.6(3) . . . . ?
C14 C19 C20 C25 77.8(3) . . . . ?
C14 C19 C26 C27 -136.2(2) . . . . ?
C14 C19 C26 C31 45.9(3) . . . . ?
C15 C14 C19 C20 41.8(3) . . . . ?
C15 C14 C19 C26 -85.7(3) . . . . ?
C15 C16 C17 C18 -1.8(4) . . . . ?
C16 C17 C18 C13 0.6(4) . . . . ?
C16 C17 C18 C33 -178.8(2) . . . . ?
C17 C18 C33 C34 -25.7(4) . . . . ?
C17 C18 C33 C40 101.6(3) . . . . ?
C18 C13 C14 C15 -1.4(4) . . . . ?
C18 C13 C14 C19 177.3(2) . . . . ?
C18 C33 C34 C35 -68.1(3) . . . . ?
C18 C33 C34 C39 111.2(3) . . . . ?
C18 C33 C40 C41 -48.4(3) . . . . ?
C18 C33 C40 C45 131.7(3) . . . . ?
C19 C14 C15 C16 -178.5(2) . . . . ?
C19 C20 C21 C22 174.3(2) . . . . ?
C19 C20 C25 C24 -175.0(2) . . . . ?
C19 C26 C27 C28 -177.7(2) . . . . ?
C19 C26 C31 C30 177.5(2) . . . . ?
C20 C19 C26 C27 98.0(3) . . . . ?
C20 C19 C26 C31 -79.9(3) . . . . ?
C20 C21 C22 C23 1.0(4) . . . . ?
C21 C20 C25 C24 1.6(4) . . . . ?
C21 C22 C23 C24 0.8(4) . . . . ?
C22 C23 C24 C25 -1.4(4) . . . . ?
C23 C24 C25 C20 0.2(4) . . . . ?
C25 C20 C21 C22 -2.2(3) . . . . ?
C26 C19 C20 C21 28.6(3) . . . . ?
C26 C19 C20 C25 -154.9(2) . . . . ?
C26 C27 C28 C29 -0.1(4) . . . . ?
C27 C26 C31 C30 -0.5(4) . . . . ?
C27 C28 C29 C30 0.2(4) . . . . ?
C28 C29 C30 C31 -0.4(4) . . . . ?
C29 C30 C31 C26 0.6(4) . . . . ?
C31 C26 C27 C28 0.3(4) . . . . ?
C32 O1 C16 C15 11.6(3) . . . . ?
C32 O1 C16 C17 -169.5(2) . . . . ?
C33 C34 C35 C36 178.7(3) . . . . ?
C33 C34 C39 C38 -179.4(4) . . . . ?
C33 C40 C41 C42 -179.5(3) . . . . ?
C33 C40 C45 C44 -180.0(3) . . . . ?
C34 C33 C40 C41 77.8(3) . . . . ?
C34 C33 C40 C45 -102.1(3) . . . . ?
C34 C35 C36 C37 0.7(5) . . . . ?
C35 C34 C39 C38 -0.1(6) . . . . ?
C35 C36 C37 C38 -0.2(6) . . . . ?
C36 C37 C38 C39 -0.5(7) . . . . ?
C37 C38 C39 C34 0.6(7) . . . . ?
C39 C34 C35 C36 -0.6(5) . . . . ?
C40 C33 C34 C35 166.5(3) . . . . ?
C40 C33 C34 C39 -14.2(4) . . . . ?
C40 C41 C42 C43 -0.8(5) . . . . ?
C41 C40 C45 C44 0.1(4) . . . . ?
C41 C42 C43 C44 0.6(5) . . . . ?
C42 C43 C44 C45 -0.1(5) . . . . ?
C43 C44 C45 C40 -0.3(5) . . . . ?
C45 C40 C41 C42 0.5(4) . . . . ?

loop_
_smtbx_masks_void_nr
_smtbx_masks_void_average_x
_smtbx_masks_void_average_y
_smtbx_masks_void_average_z
_smtbx_masks_void_volume
_smtbx_masks_void_count_electrons
_smtbx_masks_void_content
1 -0.997 -0.049 0.000 673.8 219.6 ?
2 -0.104 -0.819 0.500 673.8 219.6 ?
